data_2210561
loop_
_publ_author_name
'Saeed, Aamer'
'Fl\"orke, Ulrich'

_publ_section_title
;
 <i>N</i>-(3-Chlorophenyl)-2-(4-isobutylphenyl)propanamide
;
_journal_coeditor_code CV2112
_journal_issue 10
_journal_name_full 'Acta Crystallographica Section E'
_journal_page_first o4322
_journal_page_last o4324
_journal_paper_doi 10.1107/S1600536806034921
_journal_volume 62
_journal_year 2006
_chemical_formula_iupac 'C19 H22 Cl N O'
_chemical_formula_moiety 'C19 H22 Cl N O'
_chemical_formula_sum 'C19 H22 Cl N O'
_chemical_formula_weight 315.83
_chemical_name_systematic
;
N-(3-Chlorophenyl)-2-(4-isobutylphenyl)propanamide
;
_space_group_IT_number 14
_symmetry_cell_setting monoclinic
_symmetry_space_group_name_Hall '-P 2ybc'
_symmetry_space_group_name_H-M 'P 1 21/c 1'
_atom_sites_solution_hydrogens difmap
_atom_sites_solution_primary direct
_atom_sites_solution_secondary difmap
_audit_creation_method SHELXL-97
_cell_angle_alpha 90.00
_cell_angle_beta 91.276(4)
_cell_angle_gamma 90.00
_cell_formula_units_Z 8
_cell_length_a 9.8140(16)
_cell_length_b 32.640(5)
_cell_length_c 10.7522(18)
_cell_measurement_reflns_used 4258
_cell_measurement_temperature 120(2)
_cell_measurement_theta_max 23.62
_cell_measurement_theta_min 2.27
_cell_volume 3443.4(10)
_computing_cell_refinement 'SAINT (Bruker, 2002)'
_computing_data_collection 'SMART (Bruker, 2002)'
_computing_data_reduction SAINT
_computing_molecular_graphics SHELXTL
_computing_publication_material SHELXTL
_computing_structure_refinement SHELXTL
_computing_structure_solution 'SHELXTL (Bruker, 2002)'
_diffrn_ambient_temperature 120(2)
_diffrn_measured_fraction_theta_full 0.999
_diffrn_measured_fraction_theta_max 0.999
_diffrn_measurement_device_type 'Bruker SMART CCD area-detector'
_diffrn_measurement_method '\f and \w'
_diffrn_radiation_monochromator graphite
_diffrn_radiation_source 'sealed tube'
_diffrn_radiation_type MoK\a
_diffrn_radiation_wavelength 0.71073
_diffrn_reflns_av_R_equivalents 0.1273
_diffrn_reflns_av_sigmaI/netI 0.1083
_diffrn_reflns_limit_h_max 12
_diffrn_reflns_limit_h_min -12
_diffrn_reflns_limit_k_max 40
_diffrn_reflns_limit_k_min -42
_diffrn_reflns_limit_l_max 13
_diffrn_reflns_limit_l_min -13
_diffrn_reflns_number 32978
_diffrn_reflns_theta_full 27.48
_diffrn_reflns_theta_max 27.48
_diffrn_reflns_theta_min 1.25
_diffrn_standards_decay_% 0
_diffrn_standards_interval_time 420
_diffrn_standards_number 4205
_exptl_absorpt_coefficient_mu 0.224
_exptl_absorpt_correction_T_max 0.9430
_exptl_absorpt_correction_T_min 0.9219
_exptl_absorpt_correction_type multi-scan
_exptl_absorpt_process_details '(SADABS; Bruker, 2002)'
_exptl_crystal_colour colourless
_exptl_crystal_density_diffrn 1.218
_exptl_crystal_density_method 'not measured'
_exptl_crystal_description prism
_exptl_crystal_F_000 1344
_exptl_crystal_size_max 0.42
_exptl_crystal_size_mid 0.39
_exptl_crystal_size_min 0.28
_refine_diff_density_max 0.792
_refine_diff_density_min -0.739
_refine_ls_extinction_method none
_refine_ls_goodness_of_fit_ref 1.091
_refine_ls_hydrogen_treatment constr
_refine_ls_matrix_type full
_refine_ls_number_parameters 397
_refine_ls_number_reflns 7885
_refine_ls_number_restraints 0
_refine_ls_restrained_S_all 1.091
_refine_ls_R_factor_all 0.1384
_refine_ls_R_factor_gt 0.0910
_refine_ls_shift/su_max 0.000
_refine_ls_shift/su_mean 0.000
_refine_ls_structure_factor_coef Fsqd
_refine_ls_weighting_details 'calc w=1/[\s^2^(Fo^2^)+(0.1172P)^2^+1.5681P] where P=(Fo^2^+2Fc^2^)/3'
_refine_ls_weighting_scheme calc
_refine_ls_wR_factor_gt 0.2369
_refine_ls_wR_factor_ref 0.2564
_reflns_number_gt 4890
_reflns_number_total 7885
_reflns_threshold_expression I>2\s(I)
_cod_data_source_file cv2112.cif
_cod_data_source_block I
_cod_original_cell_volume 3443.3(10)
_cod_original_sg_symbol_H-M 'P 21/c'
_cod_database_code 2210561
_cod_database_fobs_code 2210561

loop_
_symmetry_equiv_pos_as_xyz
'x, y, z'
'-x, y+1/2, -z+1/2'
'-x, -y, -z'
'x, -y-1/2, z-1/2'

loop_
_atom_site_type_symbol
_atom_site_label
_atom_site_fract_x
_atom_site_fract_y
_atom_site_fract_z
_atom_site_U_iso_or_equiv
_atom_site_adp_type
_atom_site_calc_flag
_atom_site_refinement_flags
_atom_site_occupancy
Cl Cl1 0.51744(12) 0.68426(4) -0.17248(10) 0.0426(3) Uani d . 1
O O1 0.5965(3) 0.66863(9) 0.2863(3) 0.0324(7) Uani d . 1
N N1 0.8137(3) 0.67556(9) 0.2246(3) 0.0228(7) Uani d . 1
H H1A 0.8997 0.6714 0.2461 0.027 Uiso calc R 1
C C101 0.7880(4) 0.69269(11) 0.1068(3) 0.0211(8) Uani d . 1
C C102 0.6742(4) 0.68176(11) 0.0345(3) 0.0245(8) Uani d . 1
H H10A 0.6090 0.6630 0.0651 0.029 Uiso calc R 1
C C103 0.6581(4) 0.69870(12) -0.0821(4) 0.0271(9) Uani d . 1
C C104 0.7493(5) 0.72636(12) -0.1293(4) 0.0342(10) Uani d . 1
H H10B 0.7346 0.7382 -0.2092 0.041 Uiso calc R 1
C C105 0.8635(4) 0.73657(12) -0.0569(4) 0.0328(10) Uani d . 1
H H10C 0.9291 0.7550 -0.0883 0.039 Uiso calc R 1
C C106 0.8819(4) 0.72003(12) 0.0599(4) 0.0281(9) Uani d . 1
H H10H 0.9598 0.7274 0.1090 0.034 Uiso calc R 1
C C107 0.7193(4) 0.66477(11) 0.3086(3) 0.0226(8) Uani d . 1
C C108 0.7745(4) 0.64795(12) 0.4300(3) 0.0262(8) Uani d . 1
H H10G 0.8719 0.6567 0.4391 0.031 Uiso calc R 1
C C109 0.6970(4) 0.66582(13) 0.5391(4) 0.0323(9) Uani d . 1
H H10D 0.7027 0.6958 0.5370 0.048 Uiso calc R 1
H H10E 0.7374 0.6557 0.6175 0.048 Uiso calc R 1
H H10F 0.6013 0.6574 0.5329 0.048 Uiso calc R 1
C C110 0.7714(4) 0.60152(12) 0.4263(3) 0.0255(8) Uani d . 1
C C111 0.8892(4) 0.57917(13) 0.4105(4) 0.0318(9) Uani d . 1
H H11A 0.9734 0.5931 0.4011 0.038 Uiso calc R 1
C C112 0.8862(4) 0.53704(13) 0.4084(4) 0.0346(10) Uani d . 1
H H11B 0.9688 0.5225 0.3969 0.041 Uiso calc R 1
C C113 0.7663(4) 0.51508(12) 0.4224(4) 0.0296(9) Uani d . 1
C C114 0.6474(4) 0.53827(13) 0.4360(4) 0.0339(10) Uani d . 1
H H11C 0.5627 0.5246 0.4447 0.041 Uiso calc R 1
C C115 0.6501(4) 0.58013(12) 0.4370(4) 0.0309(9) Uani d . 1
H H11D 0.5674 0.5949 0.4453 0.037 Uiso calc R 1
C C116 0.7635(5) 0.46933(13) 0.4217(4) 0.0392(10) Uani d . 1
H H11E 0.7226 0.4598 0.4999 0.047 Uiso calc R 1
H H11F 0.8585 0.4591 0.4209 0.047 Uiso calc R 1
C C117 0.6851(5) 0.45053(13) 0.3132(5) 0.0426(11) Uani d . 1
H H11G 0.5898 0.4613 0.3151 0.051 Uiso calc R 1
C C118 0.6780(6) 0.40378(14) 0.3256(6) 0.0610(15) Uani d . 1
H H11H 0.6273 0.3924 0.2541 0.092 Uiso calc R 1
H H11I 0.6317 0.3966 0.4024 0.092 Uiso calc R 1
H H11J 0.7705 0.3925 0.3282 0.092 Uiso calc R 1
C C119 0.7429(7) 0.46219(16) 0.1903(5) 0.0674(17) Uani d . 1
H H11K 0.7457 0.4921 0.1832 0.101 Uiso calc R 1
H H11L 0.6855 0.4509 0.1229 0.101 Uiso calc R 1
H H11M 0.8355 0.4512 0.1844 0.101 Uiso calc R 1
Cl Cl2 0.03076(12) 0.68778(4) 0.71905(10) 0.0420(3) Uani d . 1
O O2 0.0979(3) 0.66789(9) 0.2629(2) 0.0319(7) Uani d . 1
N N2 0.3169(3) 0.67405(9) 0.3301(3) 0.0233(7) Uani d . 1
H H2A 0.4023 0.6688 0.3124 0.028 Uiso calc R 1
C C201 0.2918(4) 0.69408(11) 0.4444(3) 0.0219(8) Uani d . 1
C C202 0.1824(4) 0.68323(11) 0.5160(3) 0.0243(8) Uani d . 1
H H20A 0.1197 0.6628 0.4882 0.029 Uiso calc R 1
C C203 0.1663(4) 0.70243(12) 0.6278(3) 0.0272(9) Uani d . 1
C C204 0.2535(4) 0.73258(12) 0.6707(4) 0.0324(9) Uani d . 1
H H20B 0.2384 0.7460 0.7476 0.039 Uiso calc R 1
C C205 0.3631(4) 0.74280(12) 0.5994(4) 0.0326(9) Uani d . 1
H H20C 0.4257 0.7631 0.6282 0.039 Uiso calc R 1
C C206 0.3831(4) 0.72382(11) 0.4856(4) 0.0269(8) Uani d . 1
H H20H 0.4586 0.7311 0.4365 0.032 Uiso calc R 1
C C207 0.2204(4) 0.66249(11) 0.2466(3) 0.0226(8) Uani d . 1
C C208 0.2722(4) 0.64094(12) 0.1316(4) 0.0271(9) Uani d . 1
H H20G 0.3712 0.6475 0.1238 0.033 Uiso calc R 1
C C209 0.1976(4) 0.65616(13) 0.0147(4) 0.0357(10) Uani d . 1
H H20D 0.2328 0.6419 -0.0582 0.054 Uiso calc R 1
H H20E 0.2121 0.6857 0.0058 0.054 Uiso calc R 1
H H20F 0.0999 0.6506 0.0213 0.054 Uiso calc R 1
C C210 0.2587(4) 0.59510(12) 0.1515(3) 0.0279(9) Uani d . 1
C C211 0.3716(4) 0.57134(14) 0.1811(4) 0.0393(11) Uani d . 1
H H21A 0.4588 0.5839 0.1872 0.047 Uiso calc R 1
C C212 0.3605(5) 0.52975(14) 0.2021(4) 0.0426(11) Uani d . 1
H H21B 0.4399 0.5142 0.2222 0.051 Uiso calc R 1
C C213 0.2345(5) 0.51032(13) 0.1941(4) 0.0360(10) Uani d . 1
C C214 0.1226(4) 0.53383(13) 0.1631(4) 0.0372(10) Uani d . 1
H H21C 0.0357 0.5211 0.1555 0.045 Uiso calc R 1
C C215 0.1336(4) 0.57533(13) 0.1428(4) 0.0358(10) Uani d . 1
H H21D 0.0540 0.5907 0.1224 0.043 Uiso calc R 1
C C216 0.2182(6) 0.46505(14) 0.2177(4) 0.0468(12) Uani d . 1
H H21E 0.1435 0.4611 0.2770 0.056 Uiso calc R 1
H H21F 0.3031 0.4547 0.2580 0.056 Uiso calc R 1
C C217 0.1876(5) 0.43945(13) 0.1023(4) 0.0407(11) Uani d . 1
H H21G 0.1102 0.4527 0.0555 0.049 Uiso calc R 1
C C218 0.1438(5) 0.39659(14) 0.1371(5) 0.0549(14) Uani d . 1
H H21H 0.0649 0.3981 0.1911 0.082 Uiso calc R 1
H H21I 0.2191 0.3827 0.1812 0.082 Uiso calc R 1
H H21J 0.1193 0.3813 0.0615 0.082 Uiso calc R 1
C C219 0.3091(7) 0.43800(17) 0.0174(6) 0.0671(17) Uani d . 1
H H21K 0.3364 0.4660 -0.0039 0.101 Uiso calc R 1
H H21L 0.2842 0.4230 -0.0588 0.101 Uiso calc R 1
H H21M 0.3852 0.4241 0.0601 0.101 Uiso calc R 1

loop_
_atom_site_aniso_label
_atom_site_aniso_U_11
_atom_site_aniso_U_22
_atom_site_aniso_U_33
_atom_site_aniso_U_12
_atom_site_aniso_U_13
_atom_site_aniso_U_23
Cl1 0.0376(6) 0.0546(7) 0.0352(6) 0.0080(5) -0.0113(5) -0.0044(5)
O1 0.0115(13) 0.0497(18) 0.0361(15) 0.0007(12) 0.0022(11) 0.0067(13)
N1 0.0117(15) 0.0291(18) 0.0275(16) 0.0006(13) 0.0005(12) -0.0003(13)
C101 0.0168(18) 0.0187(19) 0.0278(18) 0.0050(15) 0.0015(14) -0.0016(14)
C102 0.0170(18) 0.024(2) 0.033(2) 0.0011(15) 0.0012(15) -0.0039(15)
C103 0.025(2) 0.027(2) 0.0294(19) 0.0111(17) -0.0026(16) -0.0053(16)
C104 0.045(3) 0.024(2) 0.034(2) 0.0094(19) 0.0035(19) 0.0051(17)
C105 0.039(2) 0.020(2) 0.040(2) -0.0009(18) 0.0112(19) 0.0005(17)
C106 0.020(2) 0.027(2) 0.037(2) 0.0003(16) 0.0053(16) -0.0042(17)
C107 0.0138(18) 0.0219(19) 0.0320(19) -0.0013(15) -0.0020(15) -0.0014(15)
C108 0.0171(19) 0.030(2) 0.032(2) -0.0010(16) -0.0037(15) 0.0015(16)
C109 0.038(2) 0.028(2) 0.031(2) -0.0028(19) 0.0018(18) 0.0024(17)
C110 0.023(2) 0.027(2) 0.0268(19) -0.0021(16) -0.0037(15) 0.0043(15)
C111 0.022(2) 0.033(2) 0.040(2) -0.0023(18) -0.0015(17) 0.0008(18)
C112 0.025(2) 0.037(3) 0.041(2) 0.0078(19) -0.0032(18) 0.0009(19)
C113 0.033(2) 0.027(2) 0.029(2) 0.0040(18) -0.0063(17) 0.0012(16)
C114 0.026(2) 0.030(2) 0.046(2) -0.0029(18) 0.0032(18) 0.0016(18)
C115 0.022(2) 0.025(2) 0.045(2) 0.0044(17) 0.0047(17) 0.0012(17)
C116 0.048(3) 0.028(2) 0.042(2) 0.007(2) -0.004(2) 0.0058(18)
C117 0.034(3) 0.029(2) 0.064(3) 0.007(2) -0.009(2) -0.008(2)
C118 0.067(4) 0.028(3) 0.088(4) -0.002(3) 0.003(3) -0.007(3)
C119 0.120(5) 0.041(3) 0.041(3) 0.002(3) -0.016(3) -0.003(2)
Cl2 0.0396(6) 0.0514(7) 0.0355(6) 0.0040(5) 0.0124(5) 0.0020(5)
O2 0.0136(13) 0.0449(18) 0.0371(15) 0.0014(12) -0.0030(11) -0.0086(13)
N2 0.0117(15) 0.0285(17) 0.0298(16) 0.0007(13) 0.0006(12) -0.0031(13)
C201 0.0169(18) 0.0186(19) 0.0298(19) 0.0047(15) -0.0039(15) -0.0002(15)
C202 0.0183(19) 0.023(2) 0.031(2) 0.0038(15) -0.0035(15) 0.0029(15)
C203 0.026(2) 0.028(2) 0.0277(19) 0.0104(17) 0.0011(16) 0.0052(16)
C204 0.039(2) 0.029(2) 0.028(2) 0.0111(19) -0.0076(18) -0.0055(17)
C205 0.033(2) 0.022(2) 0.042(2) -0.0004(18) -0.0144(18) -0.0021(17)
C206 0.0205(19) 0.022(2) 0.038(2) -0.0011(16) -0.0067(16) 0.0068(16)
C207 0.0136(18) 0.0196(19) 0.035(2) -0.0021(15) -0.0008(15) -0.0018(15)
C208 0.0161(18) 0.032(2) 0.033(2) -0.0044(16) 0.0044(15) -0.0061(16)
C209 0.037(2) 0.034(2) 0.035(2) -0.004(2) -0.0012(19) -0.0005(18)
C210 0.025(2) 0.031(2) 0.0269(19) -0.0023(17) 0.0021(16) -0.0056(16)
C211 0.024(2) 0.037(3) 0.056(3) 0.0004(19) -0.012(2) -0.006(2)
C212 0.038(3) 0.032(3) 0.057(3) 0.009(2) -0.020(2) -0.003(2)
C213 0.044(3) 0.032(2) 0.031(2) 0.000(2) -0.0034(19) -0.0034(17)
C214 0.032(2) 0.032(2) 0.048(3) -0.006(2) 0.0000(19) -0.0036(19)
C215 0.025(2) 0.030(2) 0.053(3) 0.0008(18) 0.0006(19) -0.0023(19)
C216 0.065(3) 0.035(3) 0.040(2) 0.004(2) -0.008(2) 0.002(2)
C217 0.039(3) 0.032(2) 0.050(3) 0.007(2) -0.010(2) 0.000(2)
C218 0.055(3) 0.027(3) 0.082(4) 0.002(2) -0.004(3) -0.007(2)
C219 0.093(5) 0.042(3) 0.067(4) 0.006(3) 0.025(3) 0.002(3)

loop_
_atom_type_symbol
_atom_type_description
_atom_type_scat_dispersion_real
_atom_type_scat_dispersion_imag
_atom_type_scat_source
C C 0.0033 0.0016 'International Tables Vol C Tables 4.2.6.8 and 6.1.1.4'
H H 0.0000 0.0000 'International Tables Vol C Tables 4.2.6.8 and 6.1.1.4'
N N 0.0061 0.0033 'International Tables Vol C Tables 4.2.6.8 and 6.1.1.4'
O O 0.0106 0.0060 'International Tables Vol C Tables 4.2.6.8 and 6.1.1.4'
Cl Cl 0.1484 0.1585 'International Tables Vol C Tables 4.2.6.8 and 6.1.1.4'

loop_
_geom_angle_atom_site_label_1
_geom_angle_atom_site_label_2
_geom_angle_atom_site_label_3
_geom_angle
_geom_angle_publ_flag
C107 N1 C101 126.4(3) y
C107 N1 H1A 116.8 ?
C101 N1 H1A 116.8 ?
C106 C101 C102 119.6(3) ?
C106 C101 N1 118.5(3) ?
C102 C101 N1 121.8(3) ?
C103 C102 C101 118.7(4) ?
C103 C102 H10A 120.7 ?
C101 C102 H10A 120.7 ?
C104 C103 C102 122.4(4) ?
C104 C103 Cl1 119.2(3) ?
C102 C103 Cl1 118.4(3) ?
C103 C104 C105 118.3(4) ?
C103 C104 H10B 120.8 ?
C105 C104 H10B 120.8 ?
C106 C105 C104 120.3(4) ?
C106 C105 H10C 119.8 ?
C104 C105 H10C 119.8 ?
C105 C106 C101 120.6(4) ?
C105 C106 H10H 119.7 ?
C101 C106 H10H 119.7 ?
O1 C107 N1 121.7(3) ?
O1 C107 C108 122.6(3) ?
N1 C107 C108 115.7(3) y
C107 C108 C110 109.6(3) y
C107 C108 C109 110.5(3) ?
C110 C108 C109 113.0(3) ?
C107 C108 H10G 107.8 ?
C110 C108 H10G 107.8 ?
C109 C108 H10G 107.8 ?
C108 C109 H10D 109.5 ?
C108 C109 H10E 109.5 ?
H10D C109 H10E 109.5 ?
C108 C109 H10F 109.5 ?
H10D C109 H10F 109.5 ?
H10E C109 H10F 109.5 ?
C111 C110 C115 117.8(4) ?
C111 C110 C108 121.0(3) ?
C115 C110 C108 121.2(3) ?
C112 C111 C110 120.8(4) ?
C112 C111 H11A 119.6 ?
C110 C111 H11A 119.6 ?
C111 C112 C113 122.1(4) ?
C111 C112 H11B 118.9 ?
C113 C112 H11B 118.9 ?
C112 C113 C114 116.3(4) ?
C112 C113 C116 122.1(4) ?
C114 C113 C116 121.7(4) ?
C115 C114 C113 121.6(4) ?
C115 C114 H11C 119.2 ?
C113 C114 H11C 119.2 ?
C114 C115 C110 121.3(4) ?
C114 C115 H11D 119.3 ?
C110 C115 H11D 119.3 ?
C113 C116 C117 114.7(4) ?
C113 C116 H11E 108.6 ?
C117 C116 H11E 108.6 ?
C113 C116 H11F 108.6 ?
C117 C116 H11F 108.6 ?
H11E C116 H11F 107.6 ?
C119 C117 C116 112.4(4) ?
C119 C117 C118 110.4(4) ?
C116 C117 C118 111.1(4) ?
C119 C117 H11G 107.6 ?
C116 C117 H11G 107.6 ?
C118 C117 H11G 107.6 ?
C117 C118 H11H 109.5 ?
C117 C118 H11I 109.5 ?
H11H C118 H11I 109.5 ?
C117 C118 H11J 109.5 ?
H11H C118 H11J 109.5 ?
H11I C118 H11J 109.5 ?
C117 C119 H11K 109.5 ?
C117 C119 H11L 109.5 ?
H11K C119 H11L 109.5 ?
C117 C119 H11M 109.5 ?
H11K C119 H11M 109.5 ?
H11L C119 H11M 109.5 ?
C207 N2 C201 125.1(3) y
C207 N2 H2A 117.5 ?
C201 N2 H2A 117.5 ?
C202 C201 C206 120.4(3) ?
C202 C201 N2 121.1(3) ?
C206 C201 N2 118.4(3) ?
C203 C202 C201 118.6(4) ?
C203 C202 H20A 120.7 ?
C201 C202 H20A 120.7 ?
C202 C203 C204 122.6(4) ?
C202 C203 Cl2 118.4(3) ?
C204 C203 Cl2 119.0(3) ?
C205 C204 C203 118.3(4) ?
C205 C204 H20B 120.8 ?
C203 C204 H20B 120.8 ?
C204 C205 C206 120.7(4) ?
C204 C205 H20C 119.7 ?
C206 C205 H20C 119.7 ?
C201 C206 C205 119.4(4) ?
C201 C206 H20H 120.3 ?
C205 C206 H20H 120.3 ?
O2 C207 N2 122.7(3) ?
O2 C207 C208 121.8(3) ?
N2 C207 C208 115.5(3) y
C210 C208 C207 108.0(3) y
C210 C208 C209 113.3(3) ?
C207 C208 C209 110.9(3) ?
C210 C208 H20G 108.2 ?
C207 C208 H20G 108.1 ?
C209 C208 H20G 108.2 ?
C208 C209 H20D 109.5 ?
C208 C209 H20E 109.5 ?
H20D C209 H20E 109.5 ?
C208 C209 H20F 109.5 ?
H20D C209 H20F 109.5 ?
H20E C209 H20F 109.5 ?
C211 C210 C215 117.2(4) ?
C211 C210 C208 120.8(4) ?
C215 C210 C208 121.9(4) ?
C212 C211 C210 121.5(4) ?
C212 C211 H21A 119.2 ?
C210 C211 H21A 119.3 ?
C211 C212 C213 120.8(4) ?
C211 C212 H21B 119.6 ?
C213 C212 H21B 119.6 ?
C214 C213 C212 117.7(4) ?
C214 C213 C216 120.1(4) ?
C212 C213 C216 122.2(4) ?
C213 C214 C215 121.5(4) ?
C213 C214 H21C 119.2 ?
C215 C214 H21C 119.2 ?
C214 C215 C210 121.3(4) ?
C214 C215 H21D 119.4 ?
C210 C215 H21D 119.4 ?
C213 C216 C217 114.9(4) ?
C213 C216 H21E 108.5 ?
C217 C216 H21E 108.5 ?
C213 C216 H21F 108.5 ?
C217 C216 H21F 108.5 ?
H21E C216 H21F 107.5 ?
C218 C217 C219 110.5(4) ?
C218 C217 C216 111.0(4) ?
C219 C217 C216 111.3(4) ?
C218 C217 H21G 107.9 ?
C219 C217 H21G 107.9 ?
C216 C217 H21G 107.9 ?
C217 C218 H21H 109.5 ?
C217 C218 H21I 109.5 ?
H21H C218 H21I 109.5 ?
C217 C218 H21J 109.5 ?
H21H C218 H21J 109.5 ?
H21I C218 H21J 109.5 ?
C217 C219 H21K 109.5 ?
C217 C219 H21L 109.5 ?
H21K C219 H21L 109.5 ?
C217 C219 H21M 109.5 ?
H21K C219 H21M 109.5 ?
H21L C219 H21M 109.5 ?

loop_
_geom_bond_atom_site_label_1
_geom_bond_atom_site_label_2
_geom_bond_distance
_geom_bond_publ_flag
Cl1 C103 1.735(4) y
O1 C107 1.229(4) y
N1 C107 1.355(5) y
N1 C101 1.402(5) y
N1 H1A 0.8800 ?
C101 C106 1.386(5) ?
C101 C102 1.393(5) ?
C102 C103 1.377(5) ?
C102 H10A 0.9500 ?
C103 C104 1.376(6) ?
C104 C105 1.390(6) ?
C104 H10B 0.9500 ?
C105 C106 1.376(6) ?
C105 H10C 0.9500 ?
C106 H10H 0.9500 ?
C107 C108 1.506(5) y
C108 C110 1.517(5) y
C108 C109 1.529(5) y
C108 H10G 1.0000 ?
C109 H10D 0.9800 ?
C109 H10E 0.9800 ?
C109 H10F 0.9800 ?
C110 C111 1.380(5) ?
C110 C115 1.387(5) ?
C111 C112 1.376(6) ?
C111 H11A 0.9500 ?
C112 C113 1.389(6) ?
C112 H11B 0.9500 ?
C113 C114 1.401(6) ?
C113 C116 1.494(6) ?
C114 C115 1.367(6) ?
C114 H11C 0.9500 ?
C115 H11D 0.9500 ?
C116 C117 1.514(6) ?
C116 H11E 0.9900 ?
C116 H11F 0.9900 ?
C117 C119 1.498(7) ?
C117 C118 1.533(6) ?
C117 H11G 1.0000 ?
C118 H11H 0.9800 ?
C118 H11I 0.9800 ?
C118 H11J 0.9800 ?
C119 H11K 0.9800 ?
C119 H11L 0.9800 ?
C119 H11M 0.9800 ?
Cl2 C203 1.738(4) y
O2 C207 1.232(4) y
N2 C207 1.344(5) y
N2 C201 1.419(5) y
N2 H2A 0.8800 ?
C201 C202 1.381(5) ?
C201 C206 1.387(5) ?
C202 C203 1.367(5) ?
C202 H20A 0.9500 ?
C203 C204 1.377(6) ?
C204 C205 1.375(6) ?
C204 H20B 0.9500 ?
C205 C206 1.389(6) ?
C205 H20C 0.9500 ?
C206 H20H 0.9500 ?
C207 C208 1.520(5) y
C208 C210 1.518(5) y
C208 C209 1.524(6) y
C208 H20G 1.0000 ?
C209 H20D 0.9800 ?
C209 H20E 0.9800 ?
C209 H20F 0.9800 ?
C210 C211 1.385(6) ?
C210 C215 1.388(6) ?
C211 C212 1.381(6) ?
C211 H21A 0.9500 ?
C212 C213 1.391(6) ?
C212 H21B 0.9500 ?
C213 C214 1.375(6) ?
C213 C216 1.508(6) ?
C214 C215 1.376(6) ?
C214 H21C 0.9500 ?
C215 H21D 0.9500 ?
C216 C217 1.520(6) ?
C216 H21E 0.9900 ?
C216 H21F 0.9900 ?
C217 C218 1.513(6) ?
C217 C219 1.519(7) ?
C217 H21G 1.0000 ?
C218 H21H 0.9800 ?
C218 H21I 0.9800 ?
C218 H21J 0.9800 ?
C219 H21K 0.9800 ?
C219 H21L 0.9800 ?
C219 H21M 0.9800 ?

loop_
_geom_hbond_atom_site_label_D
_geom_hbond_atom_site_label_H
_geom_hbond_atom_site_label_A
_geom_hbond_site_symmetry_A
_geom_hbond_distance_DH
_geom_hbond_distance_HA
_geom_hbond_distance_DA
_geom_hbond_angle_DHA
N1 H1A O2 1_655 0.88 1.95 2.821(4) 169
N2 H2A O1 . 0.88 1.93 2.800(4) 168

loop_
_geom_torsion_atom_site_label_1
_geom_torsion_atom_site_label_2
_geom_torsion_atom_site_label_3
_geom_torsion_atom_site_label_4
_geom_torsion
C107 N1 C101 C106 147.6(4)
C107 N1 C101 C102 -35.0(5)
C106 C101 C102 C103 -0.2(5)
N1 C101 C102 C103 -177.6(3)
C101 C102 C103 C104 -0.8(6)
C101 C102 C103 Cl1 179.0(3)
C102 C103 C104 C105 1.7(6)
Cl1 C103 C104 C105 -178.0(3)
C103 C104 C105 C106 -1.6(6)
C104 C105 C106 C101 0.7(6)
C102 C101 C106 C105 0.3(5)
N1 C101 C106 C105 177.8(3)
C101 N1 C107 O1 1.4(6)
C101 N1 C107 C108 -178.5(3)
O1 C107 C108 C110 82.6(4)
N1 C107 C108 C110 -97.5(4)
O1 C107 C108 C109 -42.6(5)
N1 C107 C108 C109 137.3(3)
C107 C108 C110 C111 104.3(4)
C109 C108 C110 C111 -131.9(4)
C107 C108 C110 C115 -74.8(4)
C109 C108 C110 C115 48.9(5)
C115 C110 C111 C112 -1.4(6)
C108 C110 C111 C112 179.4(4)
C110 C111 C112 C113 -0.4(6)
C111 C112 C113 C114 1.5(6)
C111 C112 C113 C116 -179.2(4)
C112 C113 C114 C115 -0.9(6)
C116 C113 C114 C115 179.8(4)
C113 C114 C115 C110 -0.9(6)
C111 C110 C115 C114 2.0(6)
C108 C110 C115 C114 -178.8(4)
C112 C113 C116 C117 -114.6(5)
C114 C113 C116 C117 64.7(5)
C113 C116 C117 C119 60.3(5)
C113 C116 C117 C118 -175.5(4)
C207 N2 C201 C202 39.4(5)
C207 N2 C201 C206 -143.2(4)
C206 C201 C202 C203 0.1(5)
N2 C201 C202 C203 177.4(3)
C201 C202 C203 C204 1.1(6)
C201 C202 C203 Cl2 -178.5(3)
C202 C203 C204 C205 -1.9(6)
Cl2 C203 C204 C205 177.7(3)
C203 C204 C205 C206 1.5(6)
C202 C201 C206 C205 -0.4(5)
N2 C201 C206 C205 -177.8(3)
C204 C205 C206 C201 -0.4(6)
C201 N2 C207 O2 -1.0(6)
C201 N2 C207 C208 -179.2(3)
O2 C207 C208 C210 -80.6(4)
N2 C207 C208 C210 97.5(4)
O2 C207 C208 C209 44.1(5)
N2 C207 C208 C209 -137.8(3)
C207 C208 C210 C211 -103.7(4)
C209 C208 C210 C211 133.0(4)
C207 C208 C210 C215 75.3(5)
C209 C208 C210 C215 -48.0(5)
C215 C210 C211 C212 -0.5(6)
C208 C210 C211 C212 178.6(4)
C210 C211 C212 C213 -0.1(7)
C211 C212 C213 C214 0.9(7)
C211 C212 C213 C216 -179.4(4)
C212 C213 C214 C215 -1.2(7)
C216 C213 C214 C215 179.0(4)
C213 C214 C215 C210 0.7(7)
C211 C210 C215 C214 0.1(6)
C208 C210 C215 C214 -178.9(4)
C214 C213 C216 C217 71.8(6)
C212 C213 C216 C217 -107.9(5)
C213 C216 C217 C218 -168.0(4)
C213 C216 C217 C219 68.4(6)

loop_
_cod_related_entry_id
_cod_related_entry_database
_cod_related_entry_code
1 ChemSpider 26252059
